data_1565631
loop_
_publ_author_name
'S\'anchez-F\'erez, Francisco'
'Pou, Roger'
'Bay\'es-Garc\'ia, Laura'
'Font-Bardia, Merc\`e'
'Pons, Josefina'
'Ayll\'on, Jos\'e A.'

_publ_section_title
;
 Benzoate substituents effects on the structure of Zn(II) complexes and 1D
 4,4&#x2032;-bipyridine derived coordination polymers
;
_journal_name_full 'Inorganica Chimica Acta'
_journal_page_first 119218
_journal_paper_doi 10.1016/j.ica.2019.119218
_journal_volume 500
_journal_year 2020
_chemical_formula_moiety 'C24 H18 N2 O8 Zn, 2(C2 H6 O S)'
_chemical_formula_sum 'C28 H30 N2 O10 S2 Zn'
_chemical_formula_weight 684.03
_space_group_crystal_system monoclinic
_space_group_IT_number 7
_space_group_name_Hall 'P -2yc'
_space_group_name_H-M_alt 'P 1 c 1'
_atom_sites_solution_hydrogens geom
_audit_creation_method SHELXL-2012
_cell_angle_alpha 90
_cell_angle_beta 108.253(2)
_cell_angle_gamma 90
_cell_formula_units_Z 2
_cell_length_a 13.2419(7)
_cell_length_b 7.7558(4)
_cell_length_c 15.6016(7)
_cell_measurement_reflns_used 9946
_cell_measurement_temperature 100(2)
_cell_measurement_theta_max 28.28
_cell_measurement_theta_min 2.63
_cell_volume 1521.68(13)
_computing_cell_refinement 'Bruker SAINT'
_computing_data_collection 'Bruker APEX2'
_computing_data_reduction 'Bruker SAINT'
_computing_molecular_graphics 'Bruker SHELXTL'
_computing_publication_material 'Bruker SHELXTL'
_computing_structure_refinement 'SHELXL-2014 (Sheldrick 2014)'
_computing_structure_solution 'XT-2014 (Sheldrick 2014)'
_diffrn_ambient_temperature 100(2)
_diffrn_measured_fraction_theta_full 0.999
_diffrn_measured_fraction_theta_max 0.997
_diffrn_measurement_device_type 'D8 Venture'
_diffrn_measurement_method '\f and \w scans'
_diffrn_radiation_type MoK\a
_diffrn_radiation_wavelength 0.71073
_diffrn_reflns_av_R_equivalents 0.0796
_diffrn_reflns_av_unetI/netI 0.0647
_diffrn_reflns_Laue_measured_fraction_full 0.999
_diffrn_reflns_Laue_measured_fraction_max 0.997
_diffrn_reflns_limit_h_max 18
_diffrn_reflns_limit_h_min -18
_diffrn_reflns_limit_k_max 11
_diffrn_reflns_limit_k_min -11
_diffrn_reflns_limit_l_max 22
_diffrn_reflns_limit_l_min -18
_diffrn_reflns_number 51755
_diffrn_reflns_point_group_measured_fraction_full 0.942
_diffrn_reflns_point_group_measured_fraction_max 0.899
_diffrn_reflns_theta_full 25.242
_diffrn_reflns_theta_max 30.583
_diffrn_reflns_theta_min 2.626
_diffrn_source microfocus
_exptl_absorpt_coefficient_mu 1.003
_exptl_absorpt_correction_T_max 0.7461
_exptl_absorpt_correction_T_min 0.7051
_exptl_absorpt_correction_type multi-scan
_exptl_absorpt_process_details sadabs
_exptl_crystal_colour yellow
_exptl_crystal_density_diffrn 1.493
_exptl_crystal_description needle
_exptl_crystal_F_000 708
_exptl_crystal_size_max 0.172
_exptl_crystal_size_mid 0.099
_exptl_crystal_size_min 0.033
_refine_diff_density_max 0.428
_refine_diff_density_min -0.652
_refine_diff_density_rms 0.094
_refine_ls_abs_structure_details
;
 Refined as an inversion twin.
;
_refine_ls_abs_structure_Flack 0.481(13)
_refine_ls_extinction_coef .
_refine_ls_extinction_method none
_refine_ls_goodness_of_fit_ref 1.097
_refine_ls_hydrogen_treatment constr
_refine_ls_matrix_type full
_refine_ls_number_parameters 393
_refine_ls_number_reflns 8393
_refine_ls_number_restraints 2
_refine_ls_restrained_S_all 1.097
_refine_ls_R_factor_all 0.0765
_refine_ls_R_factor_gt 0.0376
_refine_ls_shift/su_max 0.000
_refine_ls_shift/su_mean 0.000
_refine_ls_structure_factor_coef Fsqd
_refine_ls_weighting_details
;
 w=1/[\s^2^(Fo^2^)+(0.0204P)^2^+1.1650P]
 where P=(Fo^2^+2Fc^2^)/3
;
_refine_ls_weighting_scheme calc
_refine_ls_wR_factor_gt 0.0612
_refine_ls_wR_factor_ref 0.0759
_reflns_Friedel_coverage 0.800
_reflns_Friedel_fraction_full 0.884
_reflns_Friedel_fraction_max 0.800
_reflns_number_gt 6456
_reflns_number_total 8393
_reflns_threshold_expression 'I > 2\s(I)'
_cod_data_source_file cifcompound3.cif
_cod_data_source_block mo_C20VB108A_0m_b
_cod_original_sg_symbol_H-M 'P c'
_cod_database_code 1565631
_shelx_space_group_comment
;
The symmetry employed for this shelxl refinement is uniquely defined
by the following loop, which should always be used as a source of
symmetry information in preference to the above space-group names.
They are only intended as comments.
;
_shelxl_version_number 2012-9

loop_
_space_group_symop_operation_xyz
'x, y, z'
'x, -y, z+1/2'

loop_
_atom_site_label
_atom_site_type_symbol
_atom_site_fract_x
_atom_site_fract_y
_atom_site_fract_z
_atom_site_U_iso_or_equiv
_atom_site_adp_type
_atom_site_occupancy
_atom_site_site_symmetry_order
_atom_site_calc_flag
_atom_site_refinement_flags_posn
_atom_site_refinement_flags_adp
_atom_site_refinement_flags_occupancy
_atom_site_disorder_assembly
_atom_site_disorder_group
Zn1 Zn 0.48862(4) 0.51259(4) 0.41154(3) 0.00959(9) Uani 1 1 d . . . . .
O1 O 0.6002(3) 0.6487(4) 0.3883(2) 0.0171(7) Uani 1 1 d . . . . .
O2 O 0.6598(3) 0.6931(4) 0.5365(2) 0.0169(7) Uani 1 1 d . . . . .
O3 O 0.7776(3) 1.0700(4) 0.2486(2) 0.0257(8) Uani 1 1 d . . . . .
H3A H 0.8107 1.1610 0.2453 0.038 Uiso 1 1 calc R U . . .
O4 O 0.9187(2) 1.1826(4) 0.5678(2) 0.0237(7) Uani 1 1 d . . . . .
H4O H 0.9455 1.2676 0.5496 0.028 Uiso 1 1 calc R U . . .
O5 O 0.3838(3) 0.6599(4) 0.4405(2) 0.0195(7) Uani 1 1 d . . . . .
O6 O 0.3302(3) 0.6738(4) 0.2912(2) 0.0194(7) Uani 1 1 d . . . . .
O7 O 0.1997(3) 1.1377(4) 0.5428(2) 0.0285(8) Uani 1 1 d . . . . .
H7O H 0.1570 1.2201 0.5379 0.034 Uiso 1 1 calc R U . . .
O8 O 0.0537(3) 1.1379(4) 0.2179(2) 0.0257(7) Uani 1 1 d . . . . .
H8O H 0.0125 1.2114 0.2284 0.031 Uiso 1 1 calc R U . . .
N1 N 0.5072(3) 0.3358(5) 0.5129(2) 0.0103(7) Uani 1 1 d . . . . .
N2 N 0.4731(3) -0.3324(5) 0.8112(2) 0.0111(8) Uani 1 1 d . . . . .
C1 C 0.6590(4) 0.7260(6) 0.4589(3) 0.0123(9) Uani 1 1 d . . . . .
C2 C 0.7277(3) 0.8676(6) 0.4415(3) 0.0111(8) Uani 1 1 d . . . . .
C3 C 0.7228(4) 0.9065(6) 0.3530(3) 0.0138(9) Uani 1 1 d . . . . .
H3 H 0.6773 0.8427 0.3041 0.017 Uiso 1 1 calc R U . . .
C4 C 0.7848(4) 1.0392(5) 0.3370(3) 0.0158(9) Uani 1 1 d . . . . .
C5 C 0.8505(3) 1.1344(6) 0.4081(3) 0.0155(9) Uani 1 1 d . . . . .
H5 H 0.8921 1.2261 0.3967 0.019 Uiso 1 1 calc R U . . .
C6 C 0.8552(4) 1.0947(5) 0.4959(3) 0.0149(9) Uani 1 1 d . . . . .
C7 C 0.7954(4) 0.9608(6) 0.5138(3) 0.0104(9) Uani 1 1 d . . . . .
H7 H 0.8001 0.9327 0.5742 0.013 Uiso 1 1 calc R U . . .
C8 C 0.3257(4) 0.7246(6) 0.3655(3) 0.0138(9) Uani 1 1 d . . . . .
C9 C 0.2540(4) 0.8711(6) 0.3716(3) 0.0112(9) Uani 1 1 d . . . . .
C10 C 0.2592(3) 0.9393(6) 0.4552(3) 0.0143(9) Uani 1 1 d . . . . .
H10 H 0.3069 0.8922 0.5089 0.017 Uiso 1 1 calc R U . . .
C11 C 0.1934(4) 1.0783(6) 0.4595(3) 0.0168(9) Uani 1 1 d . . . . .
C12 C 0.1247(4) 1.1466(6) 0.3805(3) 0.0172(9) Uani 1 1 d . . . . .
H12 H 0.0805 1.2417 0.3830 0.021 Uiso 1 1 calc R U . . .
C13 C 0.1207(4) 1.0758(6) 0.2981(3) 0.0166(9) Uani 1 1 d . . . . .
C14 C 0.1864(4) 0.9382(5) 0.2925(3) 0.0131(8) Uani 1 1 d . . . . .
H14 H 0.1845 0.8919 0.2356 0.016 Uiso 1 1 calc R U . . .
C15 C 0.4525(4) 0.3570(6) 0.5716(3) 0.0159(10) Uani 1 1 d . . . . .
H15 H 0.4161 0.4628 0.5710 0.019 Uiso 1 1 calc R U . . .
C16 C 0.4469(4) 0.2324(6) 0.6325(3) 0.0164(10) Uani 1 1 d . . . . .
H16 H 0.4092 0.2539 0.6741 0.020 Uiso 1 1 calc R U . . .
C17 C 0.4968(3) 0.0748(6) 0.6329(3) 0.0095(8) Uani 1 1 d . . . . .
C18 C 0.5569(4) 0.0555(6) 0.5744(3) 0.0137(10) Uani 1 1 d . . . . .
H18 H 0.5959 -0.0476 0.5752 0.016 Uiso 1 1 calc R U . . .
C19 C 0.5596(4) 0.1864(6) 0.5158(3) 0.0127(9) Uani 1 1 d . . . . .
H19 H 0.6001 0.1707 0.4757 0.015 Uiso 1 1 calc R U . . .
C20 C 0.4864(4) -0.0686(6) 0.6929(3) 0.0106(9) Uani 1 1 d . . . . .
C21 C 0.4216(4) -0.0534(6) 0.7472(3) 0.0150(10) Uani 1 1 d . . . . .
H21 H 0.3808 0.0482 0.7450 0.018 Uiso 1 1 calc R U . . .
C22 C 0.4167(4) -0.1863(6) 0.8047(3) 0.0150(10) Uani 1 1 d . . . . .
H22 H 0.3716 -0.1739 0.8411 0.018 Uiso 1 1 calc R U . . .
C23 C 0.5322(4) -0.3495(6) 0.7568(3) 0.0179(10) Uani 1 1 d . . . . .
H23 H 0.5705 -0.4539 0.7593 0.022 Uiso 1 1 calc R U . . .
C24 C 0.5408(4) -0.2234(6) 0.6965(3) 0.0191(10) Uani 1 1 d . . . . .
H24 H 0.5832 -0.2424 0.6582 0.023 Uiso 1 1 calc R U . . .
S1 S 0.08011(9) 1.56401(14) 0.59117(9) 0.0217(2) Uani 1 1 d . . . . .
O9 O 0.0600(3) 1.4053(4) 0.5301(2) 0.0282(8) Uani 1 1 d . . . . .
C25 C 0.2185(4) 1.6046(7) 0.6203(4) 0.0272(12) Uani 1 1 d . . . . .
H25A H 0.2400 1.6039 0.5656 0.041 Uiso 1 1 calc R U . . .
H25B H 0.2576 1.5149 0.6618 0.041 Uiso 1 1 calc R U . . .
H25C H 0.2345 1.7175 0.6497 0.041 Uiso 1 1 calc R U . . .
C26 C 0.0344(4) 1.7414(6) 0.5172(3) 0.0292(11) Uani 1 1 d . . . . .
H26A H 0.0699 1.7410 0.4707 0.044 Uiso 1 1 calc R U . . .
H26B H 0.0507 1.8492 0.5516 0.044 Uiso 1 1 calc R U . . .
H26C H -0.0426 1.7320 0.4885 0.044 Uiso 1 1 calc R U . . .
S2 S 0.88157(8) 1.51251(13) 0.18720(7) 0.0173(2) Uani 1 1 d . . . . .
O10 O 0.9012(2) 1.3454(4) 0.2411(2) 0.0249(7) Uani 1 1 d . . . . .
C27 C 0.7572(4) 1.5894(7) 0.1922(3) 0.0243(12) Uani 1 1 d . . . . .
H27A H 0.7489 1.7110 0.1742 0.036 Uiso 1 1 calc R U . . .
H27B H 0.7544 1.5779 0.2539 0.036 Uiso 1 1 calc R U . . .
H27C H 0.6996 1.5219 0.1511 0.036 Uiso 1 1 calc R U . . .
C28 C 0.9646(4) 1.6650(7) 0.2620(3) 0.0379(13) Uani 1 1 d . . . . .
H28A H 0.9530 1.7796 0.2341 0.057 Uiso 1 1 calc R U . . .
H28B H 1.0393 1.6320 0.2743 0.057 Uiso 1 1 calc R U . . .
H28C H 0.9474 1.6674 0.3186 0.057 Uiso 1 1 calc R U . . .

loop_
_atom_site_aniso_label
_atom_site_aniso_U_11
_atom_site_aniso_U_22
_atom_site_aniso_U_33
_atom_site_aniso_U_23
_atom_site_aniso_U_13
_atom_site_aniso_U_12
Zn1 0.01396(19) 0.00677(19) 0.00980(18) -0.0007(2) 0.00627(14) -0.0006(3)
O1 0.0211(18) 0.0153(16) 0.0173(16) -0.0043(13) 0.0096(13) -0.0099(15)
O2 0.0247(19) 0.0119(14) 0.0175(17) 0.0005(12) 0.0117(14) -0.0021(13)
O3 0.0335(18) 0.028(2) 0.0170(16) 0.0064(13) 0.0103(13) -0.0123(14)
O4 0.0261(18) 0.0217(16) 0.0219(17) -0.0097(13) 0.0056(14) -0.0132(14)
O5 0.0208(18) 0.0167(17) 0.0226(17) 0.0084(14) 0.0091(14) 0.0086(15)
O6 0.0255(19) 0.0131(16) 0.0242(18) -0.0020(13) 0.0145(14) 0.0025(14)
O7 0.0303(19) 0.0315(18) 0.0231(17) -0.0131(15) 0.0077(14) 0.0076(15)
O8 0.0245(17) 0.0284(18) 0.0228(17) 0.0108(14) 0.0055(14) 0.0133(14)
N1 0.013(2) 0.0067(17) 0.0116(18) 0.0022(14) 0.0043(15) 0.0005(15)
N2 0.015(2) 0.0091(18) 0.0112(18) -0.0010(14) 0.0064(15) -0.0028(15)
C1 0.013(2) 0.007(2) 0.019(2) -0.0015(18) 0.0077(18) 0.0016(18)
C2 0.011(2) 0.0073(19) 0.017(2) -0.0005(16) 0.0074(16) 0.0009(17)
C3 0.016(2) 0.012(2) 0.014(2) -0.0004(16) 0.0045(16) -0.0036(17)
C4 0.017(2) 0.016(2) 0.018(2) 0.0021(17) 0.0092(17) 0.0003(16)
C5 0.014(2) 0.0105(19) 0.024(2) -0.0005(18) 0.0081(18) -0.0035(16)
C6 0.016(2) 0.010(2) 0.020(2) -0.0052(17) 0.0054(17) -0.0024(17)
C7 0.012(2) 0.008(2) 0.012(2) -0.0012(15) 0.0056(17) 0.0005(15)
C8 0.015(2) 0.010(2) 0.020(2) 0.0023(18) 0.0097(19) -0.0024(18)
C9 0.012(2) 0.0065(18) 0.016(2) 0.0016(16) 0.0066(16) -0.0008(17)
C10 0.013(2) 0.014(2) 0.016(2) 0.0022(16) 0.0039(16) 0.0002(16)
C11 0.018(2) 0.013(2) 0.022(2) -0.0073(18) 0.0095(18) -0.0021(17)
C12 0.016(2) 0.0111(19) 0.027(2) -0.0010(18) 0.0113(19) 0.0037(16)
C13 0.013(2) 0.013(2) 0.024(2) 0.0066(18) 0.0058(17) -0.0003(17)
C14 0.014(2) 0.0116(17) 0.017(2) -0.0019(19) 0.0098(16) 0.001(2)
C15 0.025(3) 0.009(2) 0.017(2) 0.0016(18) 0.0124(19) 0.0053(19)
C16 0.025(3) 0.012(2) 0.017(2) 0.0023(18) 0.0130(19) 0.004(2)
C17 0.011(2) 0.009(2) 0.008(2) 0.0017(17) 0.0022(16) 0.0008(18)
C18 0.018(3) 0.008(2) 0.016(2) 0.003(2) 0.0060(19) 0.004(2)
C19 0.014(2) 0.013(2) 0.014(2) 0.0049(18) 0.0085(18) 0.0038(19)
C20 0.014(2) 0.007(2) 0.012(2) -0.0001(17) 0.0047(17) -0.0030(18)
C21 0.016(3) 0.011(2) 0.021(3) 0.005(2) 0.010(2) 0.0045(19)
C22 0.016(3) 0.014(2) 0.018(2) 0.0014(19) 0.0099(19) 0.0027(19)
C23 0.030(3) 0.011(2) 0.018(2) 0.0033(19) 0.015(2) 0.005(2)
C24 0.031(3) 0.013(2) 0.021(2) 0.0044(19) 0.018(2) 0.006(2)
S1 0.0245(6) 0.0143(5) 0.0323(6) -0.0104(5) 0.0173(5) -0.0066(5)
O9 0.0252(18) 0.0206(17) 0.044(2) -0.0204(15) 0.0184(15) -0.0080(14)
C25 0.024(3) 0.020(3) 0.032(3) 0.002(2) 0.001(2) -0.001(2)
C26 0.025(3) 0.024(2) 0.034(3) -0.010(2) 0.003(2) 0.005(2)
S2 0.0182(5) 0.0143(5) 0.0201(5) 0.0070(4) 0.0073(4) 0.0016(4)
O10 0.0175(16) 0.0218(16) 0.038(2) 0.0189(15) 0.0119(14) 0.0051(13)
C27 0.021(3) 0.024(3) 0.025(3) -0.003(2) 0.002(2) 0.010(2)
C28 0.033(3) 0.038(3) 0.030(3) 0.009(2) -0.007(2) -0.020(2)

loop_
_atom_type_symbol
_atom_type_description
_atom_type_scat_dispersion_real
_atom_type_scat_dispersion_imag
_atom_type_scat_source
C C 0.0033 0.0016 'International Tables Vol C Tables 4.2.6.8 and 6.1.1.4'
H H 0.0000 0.0000 'International Tables Vol C Tables 4.2.6.8 and 6.1.1.4'
N N 0.0061 0.0033 'International Tables Vol C Tables 4.2.6.8 and 6.1.1.4'
O O 0.0106 0.0060 'International Tables Vol C Tables 4.2.6.8 and 6.1.1.4'
Zn Zn 0.2839 1.4301 'International Tables Vol C Tables 4.2.6.8 and 6.1.1.4'
S S 0.1246 0.1234 'International Tables Vol C Tables 4.2.6.8 and 6.1.1.4'

loop_
_geom_angle_atom_site_label_1
_geom_angle_atom_site_label_2
_geom_angle_atom_site_label_3
_geom_angle
_geom_angle_site_symmetry_1
_geom_angle_site_symmetry_3
O1 Zn1 O5 111.25(10) . .
O1 Zn1 N1 126.44(15) . .
O5 Zn1 N1 97.74(14) . .
O1 Zn1 N2 97.32(14) . 2_554
O5 Zn1 N2 131.48(15) . 2_554
N1 Zn1 N2 95.28(10) . 2_554
C1 O1 Zn1 112.8(3) . .
C4 O3 H3A 109.5 . .
C6 O4 H4O 109.5 . .
C8 O5 Zn1 106.4(3) . .
C11 O7 H7O 109.5 . .
C13 O8 H8O 109.5 . .
C15 N1 C19 117.8(4) . .
C15 N1 Zn1 119.0(3) . .
C19 N1 Zn1 122.5(3) . .
C23 N2 C22 117.4(4) . .
C23 N2 Zn1 118.6(3) . 2
C22 N2 Zn1 123.4(3) . 2
O2 C1 O1 124.3(4) . .
O2 C1 C2 120.5(4) . .
O1 C1 C2 115.2(4) . .
C3 C2 C7 120.3(4) . .
C3 C2 C1 119.5(4) . .
C7 C2 C1 120.2(4) . .
C4 C3 C2 119.5(4) . .
C4 C3 H3 120.3 . .
C2 C3 H3 120.3 . .
O3 C4 C3 116.8(4) . .
O3 C4 C5 122.6(4) . .
C3 C4 C5 120.5(4) . .
C6 C5 C4 119.7(4) . .
C6 C5 H5 120.2 . .
C4 C5 H5 120.2 . .
O4 C6 C5 122.0(4) . .
O4 C6 C7 117.1(4) . .
C5 C6 C7 120.9(4) . .
C6 C7 C2 119.1(4) . .
C6 C7 H7 120.4 . .
C2 C7 H7 120.4 . .
O6 C8 O5 122.5(4) . .
O6 C8 C9 120.9(4) . .
O5 C8 C9 116.6(4) . .
C14 C9 C10 121.6(4) . .
C14 C9 C8 118.3(4) . .
C10 C9 C8 120.0(4) . .
C9 C10 C11 119.3(4) . .
C9 C10 H10 120.4 . .
C11 C10 H10 120.4 . .
O7 C11 C12 123.2(4) . .
O7 C11 C10 117.1(4) . .
C12 C11 C10 119.7(4) . .
C13 C12 C11 119.9(4) . .
C13 C12 H12 120.1 . .
C11 C12 H12 120.1 . .
O8 C13 C12 122.2(4) . .
O8 C13 C14 116.6(4) . .
C12 C13 C14 121.2(4) . .
C9 C14 C13 118.3(4) . .
C9 C14 H14 120.8 . .
C13 C14 H14 120.8 . .
N1 C15 C16 122.9(4) . .
N1 C15 H15 118.6 . .
C16 C15 H15 118.6 . .
C15 C16 C17 119.6(4) . .
C15 C16 H16 120.2 . .
C17 C16 H16 120.2 . .
C16 C17 C18 117.4(4) . .
C16 C17 C20 121.6(3) . .
C18 C17 C20 121.0(3) . .
C19 C18 C17 119.7(4) . .
C19 C18 H18 120.1 . .
C17 C18 H18 120.1 . .
N1 C19 C18 122.5(4) . .
N1 C19 H19 118.8 . .
C18 C19 H19 118.8 . .
C21 C20 C24 117.4(4) . .
C21 C20 C17 121.2(4) . .
C24 C20 C17 121.4(3) . .
C22 C21 C20 119.9(4) . .
C22 C21 H21 120.1 . .
C20 C21 H21 120.1 . .
N2 C22 C21 122.7(4) . .
N2 C22 H22 118.7 . .
C21 C22 H22 118.7 . .
N2 C23 C24 123.6(4) . .
N2 C23 H23 118.2 . .
C24 C23 H23 118.2 . .
C23 C24 C20 119.0(4) . .
C23 C24 H24 120.5 . .
C20 C24 H24 120.5 . .
O9 S1 C25 105.5(2) . .
O9 S1 C26 105.2(2) . .
C25 S1 C26 98.3(2) . .
S1 C25 H25A 109.5 . .
S1 C25 H25B 109.5 . .
H25A C25 H25B 109.5 . .
S1 C25 H25C 109.5 . .
H25A C25 H25C 109.5 . .
H25B C25 H25C 109.5 . .
S1 C26 H26A 109.5 . .
S1 C26 H26B 109.5 . .
H26A C26 H26B 109.5 . .
S1 C26 H26C 109.5 . .
H26A C26 H26C 109.5 . .
H26B C26 H26C 109.5 . .
O10 S2 C27 105.2(2) . .
O10 S2 C28 103.9(2) . .
C27 S2 C28 98.0(3) . .
S2 C27 H27A 109.5 . .
S2 C27 H27B 109.5 . .
H27A C27 H27B 109.5 . .
S2 C27 H27C 109.5 . .
H27A C27 H27C 109.5 . .
H27B C27 H27C 109.5 . .
S2 C28 H28A 109.5 . .
S2 C28 H28B 109.5 . .
H28A C28 H28B 109.5 . .
S2 C28 H28C 109.5 . .
H28A C28 H28C 109.5 . .
H28B C28 H28C 109.5 . .

loop_
_geom_bond_atom_site_label_1
_geom_bond_atom_site_label_2
_geom_bond_distance
_geom_bond_site_symmetry_2
Zn1 O1 1.940(3) .
Zn1 O5 1.957(3) .
Zn1 N1 2.049(3) .
Zn1 N2 2.060(4) 2_554
O1 C1 1.281(5) .
O2 C1 1.235(5) .
O3 C4 1.373(5) .
O3 H3A 0.8400 .
O4 C6 1.356(5) .
O4 H4O 0.8400 .
O5 C8 1.284(6) .
O6 C8 1.242(5) .
O7 C11 1.357(5) .
O7 H7O 0.8400 .
O8 C13 1.374(5) .
O8 H8O 0.8400 .
N1 C15 1.344(5) .
N1 C19 1.344(5) .
N2 C23 1.329(6) .
N2 C22 1.343(6) .
N2 Zn1 2.060(4) 2
C1 C2 1.504(6) .
C2 C3 1.395(6) .
C2 C7 1.401(7) .
C3 C4 1.388(6) .
C3 H3 0.9500 .
C4 C5 1.389(6) .
C5 C6 1.386(6) .
C5 H5 0.9500 .
C6 C7 1.387(6) .
C7 H7 0.9500 .
C8 C9 1.503(6) .
C9 C14 1.379(7) .
C9 C10 1.390(6) .
C10 C11 1.401(6) .
C10 H10 0.9500 .
C11 C12 1.388(6) .
C12 C13 1.383(6) .
C12 H12 0.9500 .
C13 C14 1.397(6) .
C14 H14 0.9500 .
C15 C16 1.373(6) .
C15 H15 0.9500 .
C16 C17 1.388(6) .
C16 H16 0.9500 .
C17 C18 1.394(6) .
C17 C20 1.487(4) .
C18 C19 1.375(6) .
C18 H18 0.9500 .
C19 H19 0.9500 .
C20 C21 1.387(6) .
C20 C24 1.393(6) .
C21 C22 1.381(6) .
C21 H21 0.9500 .
C22 H22 0.9500 .
C23 C24 1.386(6) .
C23 H23 0.9500 .
C24 H24 0.9500 .
S1 O9 1.527(3) .
S1 C25 1.773(5) .
S1 C26 1.776(5) .
C25 H25A 0.9800 .
C25 H25B 0.9800 .
C25 H25C 0.9800 .
C26 H26A 0.9800 .
C26 H26B 0.9800 .
C26 H26C 0.9800 .
S2 O10 1.522(3) .
S2 C27 1.776(5) .
S2 C28 1.779(5) .
C27 H27A 0.9800 .
C27 H27B 0.9800 .
C27 H27C 0.9800 .
C28 H28A 0.9800 .
C28 H28B 0.9800 .
C28 H28C 0.9800 .
